data_1573442
loop_
_publ_author_name
'Szyma\'nski, Bartosz'
'Sahoo, Smruti Ranjan'
'Vakuliuk, Olena'
'Valiev, Rashid'
'Ramazanov, Ruslan'
'\/Laski, Piotr'
'Jarzembska, Katarzyna N.'
'Kami\'nski, Rados\/law'
'Teimouri, Mohammad B.'
'Baryshnikov, Glib'
'Gryko, Daniel T.'

_publ_section_title
;
 Shedding new light on quadrupolar 1,4-dihydropyrrolo[3,2-b]pyrroles:
 impact of electron-deficient scaffolds over emission
;
_journal_name_full 'Chemical Science'
_journal_paper_doi 10.1039/D4SC07275H
_journal_year 2025
_chemical_formula_moiety '2(C27 H33 N3 O), 0.824(C H2 Cl2)'
_chemical_formula_sum 'C54.83 H67.65 Cl1.65 N6 O2'
_chemical_formula_weight 901.19
_chemical_melting_point 364
_chemical_name_systematic 2,5-bis(4-(2,1,3-benzoxadiazolyl))-1,4-bis(4-dodecylphenyl)-1,4-dihydropyrrolo[3,2-b]pyrrole
_space_group_crystal_system triclinic
_space_group_IT_number 2
_space_group_name_Hall '-P 1'
_space_group_name_H-M_alt 'P -1'
_atom_sites_solution_hydrogens geom
_atom_sites_solution_primary dual
_audit_block_doi 10.5517/ccdc.csd.cc2gtrln
_audit_creation_date 2023-07-25
_audit_creation_method
;
Olex2 1.5
(compiled 2021.12.09 svn.r5202d8cf for OlexSys, GUI svn.r6439)
;
_audit_update_record
;
2023-08-15 deposited with the CCDC.	2024-12-06 downloaded from the CCDC.
;
_cell_angle_alpha 78.691(4)
_cell_angle_beta 88.151(4)
_cell_angle_gamma 87.222(5)
_cell_formula_units_Z 2
_cell_length_a 8.0413(5)
_cell_length_b 14.3206(8)
_cell_length_c 21.6156(8)
_cell_measurement_reflns_used 9864
_cell_measurement_temperature 100.01(10)
_cell_measurement_theta_max 74.8710
_cell_measurement_theta_min 2.0290
_cell_volume 2437.3(2)
_computing_cell_refinement 'CrysAlisPro 1.171.42.72a (Rigaku OD, 2022)'
_computing_data_collection 'CrysAlisPro 1.171.42.72a (Rigaku OD, 2022)'
_computing_data_reduction 'CrysAlisPro 1.171.42.72a (Rigaku OD, 2022)'
_computing_molecular_graphics 'Olex2 1.5 (Dolomanov et al., 2009)'
_computing_publication_material 'Olex2 1.5 (Dolomanov et al., 2009)'
_computing_structure_refinement 'SHELXL 2018/3 (Sheldrick, 2015)'
_computing_structure_solution 'SHELXT 2018/2 (Sheldrick, 2018)'
_diffrn_ambient_environment N~2~
_diffrn_ambient_temperature 100.01(10)
_diffrn_detector 'CCD plate'
_diffrn_detector_area_resol_mean 10.5373
_diffrn_detector_type Atlas
_diffrn_measured_fraction_theta_full 1.000
_diffrn_measured_fraction_theta_max 0.982
_diffrn_measurement_details
;
List of Runs (angles in degrees, time in seconds):

  # Type    Start    End  Width  t~exp~   \w     \q     \k     \f   Frames
#--------------------------------------------------------------------------
  1  \w   -117.00 -30.00   1.00    5.00    --  -40.76 -77.00 120.00   87
  2  \w   -117.00 -30.00   1.00    5.00    --  -40.76 -77.00  60.00   87
  3  \w   -117.00 -30.00   1.00    5.00    --  -40.76 -77.00-180.00   87
  4  \w   -117.00 -30.00   1.00    5.00    --  -40.76 -77.00 -60.00   87
  5  \w    -97.00 -12.00   1.00    5.00    --  -40.76 125.00-180.00   85
  6  \w      8.00  87.00   1.00    5.00    --   40.76  77.00   0.00   79
  7  \w     34.00  82.00   1.00    5.00    --   40.76 -99.00   0.00   48
  8  \w     29.00 106.00   1.00   20.00    --  109.50 -94.00  90.00   77
  9  \w     43.00 108.00   1.00   20.00    --  109.50-111.00-120.00   65
 10  \w     29.00 106.00   1.00   20.00    --  109.50 -94.00 -30.00   77
 11  \w     36.00 139.00   1.00   20.00    --  109.50 -61.00-180.00  103
 12  \w     37.00 137.00   1.00   20.00    --  109.50 -45.00 -60.00  100
 13  \w     78.00 158.00   1.00   20.00    --  109.50  30.00 -30.00   80
 14  \w     78.00 158.00   1.00   20.00    --  109.50  30.00 150.00   80
 15  \w     37.00 137.00   1.00   20.00    --  109.50 -45.00  90.00  100
 16  \w     82.00 158.00   1.00   20.00    --  109.50  45.00-180.00   76
 17  \w     43.00 108.00   1.00   20.00    --  109.50-111.00 -60.00   65
 18  \w     82.00 158.00   1.00   20.00    --  109.50  45.00 -90.00   76
 19  \w     43.00 108.00   1.00   20.00    --  109.50-111.00  30.00   65
 20  \w     78.00 158.00   1.00   20.00    --  109.50  30.00-120.00   80
 21  \w     89.00 146.00   1.00   20.00    --  109.50 178.00 150.00   57
 22  \w     34.00 143.00   1.00   20.00    --  109.50 -77.00  90.00  109
 23  \w     34.00 158.00   1.00   20.00    --  109.50  15.00  90.00  124
 24  \w   -114.00 -54.00   1.00    5.00    --  -40.76-152.00 -99.00   60
 25  \w      8.00  87.00   1.00    5.00    --   40.76  77.00 120.00   79
 26  \w      8.00  87.00   1.00    5.00    --   40.76  77.00-120.00   79
 27  \w      6.00  74.00   1.00    5.00    --   40.76 -77.00  30.00   68
 28  \w      6.00  74.00   1.00    5.00    --   40.76 -77.00 120.00   68
 29  \w      6.00  74.00   1.00    5.00    --   40.76 -77.00 -90.00   68
 30  \w     79.00 158.00   1.00   20.00    --  109.50  61.00  90.00   79
 31  \w     79.00 119.00   1.00   20.00    --  109.50  61.00-120.00   40
 32  \w     79.00 158.00   1.00   20.00    --  109.50  61.00 -90.00   79
 33  \w     79.00 158.00   1.00   20.00    --  109.50  61.00  60.00   79
 34  \w     79.00 158.00   1.00   20.00    --  109.50  61.00  30.00   79
 35  \w     79.00 158.00   1.00   20.00    --  109.50  61.00 -30.00   79
;
_diffrn_measurement_device 'four-circle diffractometer'
_diffrn_measurement_device_type 'SuperNova, Single source at offset/far, Atlas'
_diffrn_measurement_method '\w scans'
_diffrn_orient_matrix_type 'CrysAlisPro convention (1999,Acta A55,543-557)'
_diffrn_orient_matrix_UB_11 -0.0081641000
_diffrn_orient_matrix_UB_12 -0.1094065000
_diffrn_orient_matrix_UB_13 0.0143152000
_diffrn_orient_matrix_UB_21 0.0214645000
_diffrn_orient_matrix_UB_22 -0.0010567000
_diffrn_orient_matrix_UB_23 -0.0709429000
_diffrn_orient_matrix_UB_31 0.1904779000
_diffrn_orient_matrix_UB_32 -0.0093251000
_diffrn_orient_matrix_UB_33 0.0069062000
_diffrn_radiation_monochromator mirror
_diffrn_radiation_probe x-ray
_diffrn_radiation_type 'Cu K\a'
_diffrn_radiation_wavelength 1.54184
_diffrn_reflns_av_R_equivalents 0.0645
_diffrn_reflns_av_unetI/netI 0.0491
_diffrn_reflns_Laue_measured_fraction_full 1.000
_diffrn_reflns_Laue_measured_fraction_max 0.982
_diffrn_reflns_limit_h_max 9
_diffrn_reflns_limit_h_min -7
_diffrn_reflns_limit_k_max 17
_diffrn_reflns_limit_k_min -17
_diffrn_reflns_limit_l_max 27
_diffrn_reflns_limit_l_min -27
_diffrn_reflns_number 38160
_diffrn_reflns_point_group_measured_fraction_full 1.000
_diffrn_reflns_point_group_measured_fraction_max 0.982
_diffrn_reflns_theta_full 67.684
_diffrn_reflns_theta_max 75.726
_diffrn_reflns_theta_min 2.085
_diffrn_source 'micro-focus sealed X-ray tube'
_diffrn_source_type 'SuperNova (Cu) X-ray Source'
_exptl_absorpt_coefficient_mu 1.388
_exptl_absorpt_correction_T_max 1.000
_exptl_absorpt_correction_T_min 0.674
_exptl_absorpt_correction_type gaussian
_exptl_absorpt_process_details
;
CrysAlisPro 1.171.42.72a (Rigaku Oxford Diffraction, 2022)
Numerical absorption correction based on gaussian integration over
a multifaceted crystal model
Empirical absorption correction using spherical harmonics,
implemented in SCALE3 ABSPACK scaling algorithm.
;
_exptl_crystal_colour red
_exptl_crystal_density_diffrn 1.228
_exptl_crystal_description needle
_exptl_crystal_F_000 965
_exptl_crystal_preparation Luminescent
_exptl_crystal_recrystallization_method 'Re-crystallisation from solvent: Dichloromethane, isopropanol'
_exptl_crystal_size_max 0.196
_exptl_crystal_size_mid 0.115
_exptl_crystal_size_min 0.092
_refine_diff_density_max 1.271
_refine_diff_density_min -0.841
_refine_diff_density_rms 0.072
_refine_ls_extinction_method none
_refine_ls_goodness_of_fit_ref 1.049
_refine_ls_hydrogen_treatment constr
_refine_ls_matrix_type full
_refine_ls_number_parameters 589
_refine_ls_number_reflns 9943
_refine_ls_number_restraints 0
_refine_ls_restrained_S_all 1.049
_refine_ls_R_factor_all 0.0999
_refine_ls_R_factor_gt 0.0732
_refine_ls_shift/su_max 0.001
_refine_ls_shift/su_mean 0.000
_refine_ls_structure_factor_coef Fsqd
_refine_ls_weighting_details 'w=1/[\s^2^(Fo^2^)+(0.1034P)^2^+2.7818P] where P=(Fo^2^+2Fc^2^)/3'
_refine_ls_weighting_scheme calc
_refine_ls_wR_factor_gt 0.1985
_refine_ls_wR_factor_ref 0.2260
_reflns_Friedel_coverage 0.000
_reflns_number_gt 7145
_reflns_number_total 9943
_reflns_threshold_expression 'I > 2\s(I)'
_cod_data_source_file d4sc07275h2.cif
_cod_data_source_block 28_12_2022_bsz0047-10_t=100k_01
_cod_database_code 1573442
_shelx_shelxl_version_number 2018/3
_chemical_oxdiff_formula C55H68N6O2Cl2
_shelx_space_group_comment
;
The symmetry employed for this shelxl refinement is uniquely defined
by the following loop, which should always be used as a source of
symmetry information in preference to the above space-group names.
They are only intended as comments.
;
_shelx_estimated_absorpt_t_max 0.883
_shelx_estimated_absorpt_t_min 0.773
_olex2_refinement_description
;
1. Fixed Uiso
 At 1.2 times of:
  All C(H) groups, All C(H,H) groups
 At 1.5 times of:
  All C(H,H,H) groups
2. Others
 Sof(Cl1)=Sof(Cl2)=Sof(C55)=Sof(H55A)=Sof(H55B)=FVAR(1)
3.a Secondary CH2 refined with riding coordinates:
 C17(H17A,H17B), C49(H49A,H49B), C25(H25A,H25B), C51(H51A,H51B), C23(H23A,
 H23B), C19(H19A,H19B), C50(H50A,H50B), C44(H44A,H44B), C48(H48A,H48B),
 C52(H52A,H52B), C24(H24A,H24B), C26(H26A,H26B), C45(H45A,H45B), C46(H46A,H46B),
  C53(H53A,H53B), C22(H22A,H22B), C20(H20A,H20B), C16(H16A,H16B), C47(H47A,
 H47B), C18(H18A,H18B), C43(H43A,H43B), C21(H21A,H21B), C55(H55A,H55B)
3.b Aromatic/amide H refined with riding coordinates:
 C11(H11), C12(H12), C38(H38), C8(H8), C4(H4), C39(H39), C42(H42), C35(H35),
 C15(H15), C14(H14), C2(H2A), C31(H31), C30(H30), C32(H32), C3(H3), C41(H41)
3.c Idealised Me refined as rotating group:
 C54(H54A,H54B,H54C), C27(H27A,H27B,H27C)
;
_olex2_submission_special_instructions 'No special instructions were received'
_oxdiff_exptl_absorpt_empirical_details
;
Empirical correction (ABSPACK) includes:
- Absorption correction using spherical harmonics
- Frame scaling
;
_oxdiff_exptl_absorpt_empirical_full_max 1.728
_oxdiff_exptl_absorpt_empirical_full_min 0.669

loop_
_space_group_symop_operation_xyz
'x, y, z'
'-x, -y, -z'

loop_
_atom_site_label
_atom_site_type_symbol
_atom_site_fract_x
_atom_site_fract_y
_atom_site_fract_z
_atom_site_U_iso_or_equiv
_atom_site_adp_type
_atom_site_occupancy
_atom_site_site_symmetry_order
_atom_site_calc_flag
_atom_site_refinement_flags_posn
_atom_site_refinement_flags_adp
_atom_site_refinement_flags_occupancy
_atom_site_disorder_assembly
_atom_site_disorder_group
O1 O 0.6559(3) 0.90181(15) 0.51612(10) 0.0374(5) Uani 1 1 d . . . . .
O2 O 0.8412(3) 0.76458(16) 0.68522(10) 0.0391(5) Uani 1 1 d . . . . .
N6 N 0.9139(3) 0.85118(19) 0.66617(13) 0.0391(6) Uani 1 1 d . . . . .
N4 N 1.0115(3) 0.61897(17) 0.46283(11) 0.0306(5) Uani 1 1 d . . . . .
N1 N 0.4759(3) 0.51644(17) 0.57714(11) 0.0303(5) Uani 1 1 d . . . . .
N2 N 0.6156(3) 0.81013(18) 0.51283(12) 0.0344(5) Uani 1 1 d . . . . .
N5 N 0.8688(3) 0.70557(18) 0.64182(11) 0.0342(5) Uani 1 1 d . . . . .
N3 N 0.5919(3) 0.92861(19) 0.57053(12) 0.0375(6) Uani 1 1 d . . . . .
C6 C 0.5269(4) 0.7800(2) 0.56466(13) 0.0300(6) Uani 1 1 d . . . . .
C13 C 0.5582(4) 0.3670(2) 0.76368(13) 0.0302(6) Uani 1 1 d . . . . .
C36 C 1.0056(4) 0.5209(2) 0.46812(13) 0.0314(6) Uani 1 1 d . . . . .
C33 C 1.0265(4) 0.7303(2) 0.53865(13) 0.0304(6) Uani 1 1 d . . . . .
C9 C 0.4934(4) 0.4671(2) 0.52797(13) 0.0301(6) Uani 1 1 d . . . . .
C7 C 0.4799(4) 0.6136(2) 0.55039(13) 0.0290(6) Uani 1 1 d . . . . .
C5 C 0.4553(4) 0.6888(2) 0.58714(13) 0.0298(6) Uani 1 1 d . . . . .
C1 C 0.5125(4) 0.8546(2) 0.60030(14) 0.0319(6) Uani 1 1 d . . . . .
C28 C 0.9606(4) 0.7559(2) 0.59661(13) 0.0312(6) Uani 1 1 d . . . . .
C11 C 0.6062(4) 0.5048(2) 0.68018(13) 0.0302(6) Uani 1 1 d . . . . .
H11 H 0.660564 0.562707 0.665342 0.036 Uiso 1 1 calc R U . . .
C12 C 0.6322(4) 0.4534(2) 0.74070(13) 0.0307(6) Uani 1 1 d . . . . .
H12 H 0.702863 0.478012 0.767478 0.037 Uiso 1 1 calc R U . . .
C37 C 0.9880(4) 0.6843(2) 0.40438(13) 0.0305(6) Uani 1 1 d . . . . .
C38 C 0.8752(4) 0.7625(2) 0.39952(13) 0.0309(6) Uani 1 1 d . . . . .
H38 H 0.814511 0.774440 0.435800 0.037 Uiso 1 1 calc R U . . .
C34 C 1.0030(4) 0.6365(2) 0.52495(13) 0.0310(6) Uani 1 1 d . . . . .
C10 C 0.4984(4) 0.4700(2) 0.64131(12) 0.0288(6) Uani 1 1 d . . . . .
C8 C 0.4974(4) 0.6252(2) 0.48507(13) 0.0312(6) Uani 1 1 d . . . . .
H8 H 0.502200 0.683627 0.455443 0.037 Uiso 1 1 calc R U . . .
C4 C 0.3668(4) 0.6817(2) 0.64285(13) 0.0316(6) Uani 1 1 d . . . . .
H4 H 0.312363 0.624242 0.658928 0.038 Uiso 1 1 calc R U . . .
C40 C 0.9366(4) 0.8071(2) 0.28672(13) 0.0326(6) Uani 1 1 d . . . . .
C39 C 0.8520(4) 0.8227(2) 0.34143(14) 0.0328(6) Uani 1 1 d . . . . .
H39 H 0.776189 0.876199 0.338871 0.039 Uiso 1 1 calc R U . . .
C29 C 0.9881(4) 0.8464(2) 0.61160(14) 0.0337(6) Uani 1 1 d . . . . .
C42 C 1.0758(4) 0.6686(2) 0.35085(14) 0.0341(6) Uani 1 1 d . . . . .
H42 H 1.155701 0.616972 0.353778 0.041 Uiso 1 1 calc R U . . .
C35 C 0.9925(4) 0.5509(2) 0.56790(13) 0.0322(6) Uani 1 1 d . . . . .
H35 H 0.985389 0.542611 0.612584 0.039 Uiso 1 1 calc R U . . .
C17 C 0.6041(4) 0.2025(2) 0.83572(13) 0.0336(6) Uani 1 1 d . . . . .
H17A H 0.490269 0.182303 0.830414 0.040 Uiso 1 1 calc R U . . .
H17B H 0.676236 0.184139 0.801722 0.040 Uiso 1 1 calc R U . . .
C15 C 0.4185(4) 0.3861(2) 0.66402(13) 0.0323(6) Uani 1 1 d . . . . .
H15 H 0.341449 0.363910 0.638391 0.039 Uiso 1 1 calc R U . . .
C14 C 0.4508(4) 0.3343(2) 0.72441(13) 0.0326(6) Uani 1 1 d . . . . .
H14 H 0.398500 0.275633 0.738900 0.039 Uiso 1 1 calc R U . . .
C2 C 0.4227(4) 0.8420(2) 0.65924(14) 0.0351(6) Uani 1 1 d . . . . .
H2A H 0.413086 0.890590 0.683596 0.042 Uiso 1 1 calc R U . . .
C31 C 1.1466(4) 0.8901(2) 0.51703(15) 0.0356(6) Uani 1 1 d . . . . .
H31 H 1.211096 0.934025 0.488540 0.043 Uiso 1 1 calc R U . . .
C49 C 0.7423(4) 1.3441(2) -0.00102(14) 0.0354(6) Uani 1 1 d . . . . .
H49A H 0.819556 1.320980 -0.031870 0.043 Uiso 1 1 calc R U . . .
H49B H 0.629411 1.324244 -0.008113 0.043 Uiso 1 1 calc R U . . .
C25 C 0.8423(4) -0.4333(2) 1.13488(14) 0.0361(6) Uani 1 1 d . . . . .
H25A H 0.725958 -0.449716 1.129792 0.043 Uiso 1 1 calc R U . . .
H25B H 0.912797 -0.459320 1.103324 0.043 Uiso 1 1 calc R U . . .
C51 C 0.6914(4) 1.4998(2) -0.08037(14) 0.0351(6) Uani 1 1 d . . . . .
H51A H 0.770265 1.476817 -0.110758 0.042 Uiso 1 1 calc R U . . .
H51B H 0.579217 1.479420 -0.088041 0.042 Uiso 1 1 calc R U . . .
C23 C 0.7948(4) -0.2765(2) 1.05586(13) 0.0351(6) Uani 1 1 d . . . . .
H23A H 0.867642 -0.299829 1.023812 0.042 Uiso 1 1 calc R U . . .
H23B H 0.679949 -0.294814 1.050202 0.042 Uiso 1 1 calc R U . . .
C19 C 0.6730(4) 0.0422(2) 0.90708(13) 0.0351(6) Uani 1 1 d . . . . .
H19A H 0.746092 0.023449 0.873462 0.042 Uiso 1 1 calc R U . . .
H19B H 0.559470 0.021886 0.901412 0.042 Uiso 1 1 calc R U . . .
C50 C 0.7414(4) 1.4529(2) -0.01334(14) 0.0356(6) Uani 1 1 d . . . . .
H50A H 0.853880 1.472846 -0.005739 0.043 Uiso 1 1 calc R U . . .
H50B H 0.662934 1.476164 0.017097 0.043 Uiso 1 1 calc R U . . .
C44 C 0.9034(4) 0.9768(2) 0.21775(14) 0.0375(7) Uani 1 1 d . . . . .
H44A H 0.827353 0.995885 0.250449 0.045 Uiso 1 1 calc R U . . .
H44B H 1.017194 0.994256 0.225787 0.045 Uiso 1 1 calc R U . . .
C48 C 0.7945(4) 1.2967(2) 0.06575(14) 0.0361(6) Uani 1 1 d . . . . .
H48A H 0.907262 1.316584 0.072982 0.043 Uiso 1 1 calc R U . . .
H48B H 0.716933 1.319367 0.096671 0.043 Uiso 1 1 calc R U . . .
C52 C 0.6890(4) 1.6084(2) -0.09285(14) 0.0357(6) Uani 1 1 d . . . . .
H52A H 0.610855 1.631379 -0.062212 0.043 Uiso 1 1 calc R U . . .
H52B H 0.801390 1.628807 -0.085574 0.043 Uiso 1 1 calc R U . . .
C24 C 0.8522(4) -0.3251(2) 1.12178(13) 0.0352(6) Uani 1 1 d . . . . .
H24A H 0.968756 -0.308923 1.126640 0.042 Uiso 1 1 calc R U . . .
H24B H 0.782672 -0.299374 1.153721 0.042 Uiso 1 1 calc R U . . .
C26 C 0.8981(4) -0.4800(2) 1.20056(14) 0.0380(7) Uani 1 1 d . . . . .
H26A H 0.825093 -0.455576 1.232128 0.046 Uiso 1 1 calc R U . . .
H26B H 1.013046 -0.461728 1.206160 0.046 Uiso 1 1 calc R U . . .
C45 C 0.8501(4) 1.0308(2) 0.15265(14) 0.0362(6) Uani 1 1 d . . . . .
H45A H 0.926682 1.010731 0.120428 0.043 Uiso 1 1 calc R U . . .
H45B H 0.737244 1.011636 0.144859 0.043 Uiso 1 1 calc R U . . .
C46 C 0.8477(4) 1.1388(2) 0.14342(14) 0.0377(7) Uani 1 1 d . . . . .
H46A H 0.960042 1.158714 0.151245 0.045 Uiso 1 1 calc R U . . .
H46B H 0.769434 1.159728 0.174821 0.045 Uiso 1 1 calc R U . . .
C30 C 1.0833(4) 0.9158(2) 0.57074(15) 0.0362(6) Uani 1 1 d . . . . .
H30 H 1.101424 0.976292 0.580483 0.043 Uiso 1 1 calc R U . . .
C53 C 0.6376(4) 1.6551(2) -0.15944(15) 0.0389(7) Uani 1 1 d . . . . .
H53A H 0.525066 1.634907 -0.166727 0.047 Uiso 1 1 calc R U . . .
H53B H 0.715611 1.632103 -0.190133 0.047 Uiso 1 1 calc R U . . .
C54 C 0.6360(5) 1.7638(2) -0.17155(16) 0.0437(7) Uani 1 1 d . . . . .
H54A H 0.601458 1.789473 -0.214847 0.065 Uiso 1 1 calc R U . . .
H54B H 0.747875 1.784415 -0.165726 0.065 Uiso 1 1 calc R U . . .
H54C H 0.557576 1.787193 -0.141838 0.065 Uiso 1 1 calc R U . . .
C27 C 0.8937(5) -0.5880(3) 1.21284(16) 0.0454(8) Uani 1 1 d . . . . .
H27A H 0.968331 -0.612765 1.182538 0.068 Uiso 1 1 calc R U . . .
H27B H 0.779871 -0.606576 1.208062 0.068 Uiso 1 1 calc R U . . .
H27C H 0.930112 -0.614192 1.255828 0.068 Uiso 1 1 calc R U . . .
C32 C 1.1189(4) 0.7988(2) 0.50205(14) 0.0325(6) Uani 1 1 d . . . . .
H32 H 1.168171 0.785105 0.464124 0.039 Uiso 1 1 calc R U . . .
C22 C 0.7983(4) -0.1684(2) 1.04468(13) 0.0348(6) Uani 1 1 d . . . . .
H22A H 0.728370 -0.145566 1.077701 0.042 Uiso 1 1 calc R U . . .
H22B H 0.913878 -0.150379 1.049345 0.042 Uiso 1 1 calc R U . . .
C3 C 0.3521(4) 0.7571(2) 0.67837(14) 0.0346(6) Uani 1 1 d . . . . .
H3 H 0.289836 0.746651 0.717033 0.042 Uiso 1 1 calc R U . . .
C20 C 0.7356(4) -0.0099(2) 0.97117(13) 0.0352(6) Uani 1 1 d . . . . .
H20A H 0.849994 0.009567 0.976315 0.042 Uiso 1 1 calc R U . . .
H20B H 0.664099 0.010369 1.004718 0.042 Uiso 1 1 calc R U . . .
C16 C 0.6000(4) 0.3108(2) 0.82885(13) 0.0334(6) Uani 1 1 d . . . . .
H16A H 0.516916 0.329189 0.859603 0.040 Uiso 1 1 calc R U . . .
H16B H 0.710172 0.329499 0.840196 0.040 Uiso 1 1 calc R U . . .
C47 C 0.7957(4) 1.1882(2) 0.07734(14) 0.0365(7) Uani 1 1 d . . . . .
H47A H 0.872780 1.165863 0.046126 0.044 Uiso 1 1 calc R U . . .
H47B H 0.682808 1.168629 0.069987 0.044 Uiso 1 1 calc R U . . .
C18 C 0.6684(4) 0.1502(2) 0.89946(13) 0.0348(6) Uani 1 1 d . . . . .
H18A H 0.782137 0.170625 0.904678 0.042 Uiso 1 1 calc R U . . .
H18B H 0.596305 0.168948 0.933387 0.042 Uiso 1 1 calc R U . . .
C41 C 1.0471(4) 0.7284(2) 0.29282(14) 0.0345(6) Uani 1 1 d . . . . .
H41 H 1.104833 0.714951 0.256311 0.041 Uiso 1 1 calc R U . . .
C43 C 0.9009(4) 0.8687(2) 0.22276(14) 0.0365(7) Uani 1 1 d . . . . .
H43A H 0.789842 0.853378 0.209955 0.044 Uiso 1 1 calc R U . . .
H43B H 0.983581 0.850345 0.191870 0.044 Uiso 1 1 calc R U . . .
C21 C 0.7373(4) -0.1179(2) 0.98035(13) 0.0358(6) Uani 1 1 d . . . . .
H21A H 0.810032 -0.138513 0.947229 0.043 Uiso 1 1 calc R U . . .
H21B H 0.623245 -0.137617 0.974899 0.043 Uiso 1 1 calc R U . . .
Cl1 Cl 0.57525(15) 1.14076(9) 0.62601(6) 0.0592(4) Uani 0.824(3) 1 d . . P A 1
Cl2 Cl 0.5851(2) 1.01206(8) 0.74746(5) 0.0689(5) Uani 0.824(3) 1 d . . P A 1
C55 C 0.6995(6) 1.0622(3) 0.6776(2) 0.0494(10) Uani 0.824(3) 1 d . . P . .
H55A H 0.794883 1.095967 0.689086 0.059 Uiso 0.824(3) 1 calc R U P A 1
H55B H 0.744068 1.010411 0.656584 0.059 Uiso 0.824(3) 1 calc R U P A 1

loop_
_atom_site_aniso_label
_atom_site_aniso_U_11
_atom_site_aniso_U_22
_atom_site_aniso_U_33
_atom_site_aniso_U_23
_atom_site_aniso_U_13
_atom_site_aniso_U_12
O1 0.0454(12) 0.0304(10) 0.0371(11) -0.0076(8) 0.0005(9) -0.0062(9)
O2 0.0451(12) 0.0402(12) 0.0335(10) -0.0113(9) -0.0008(9) -0.0004(10)
N6 0.0425(15) 0.0376(14) 0.0395(13) -0.0129(11) -0.0075(11) 0.0037(11)
N4 0.0367(13) 0.0254(11) 0.0298(11) -0.0054(9) -0.0028(10) -0.0020(9)
N1 0.0385(13) 0.0290(12) 0.0250(11) -0.0088(9) -0.0024(9) -0.0017(10)
N2 0.0403(14) 0.0291(12) 0.0341(12) -0.0060(10) -0.0028(10) -0.0036(10)
N5 0.0385(14) 0.0347(13) 0.0304(12) -0.0088(10) -0.0020(10) -0.0007(10)
N3 0.0416(14) 0.0350(13) 0.0379(13) -0.0110(11) -0.0050(11) -0.0017(11)
C6 0.0308(14) 0.0316(14) 0.0284(13) -0.0079(11) -0.0056(11) 0.0026(11)
C13 0.0330(15) 0.0315(14) 0.0266(13) -0.0078(11) -0.0021(11) 0.0025(11)
C36 0.0370(15) 0.0268(13) 0.0305(14) -0.0055(11) -0.0012(11) -0.0022(11)
C33 0.0301(14) 0.0308(14) 0.0308(13) -0.0067(11) -0.0056(11) 0.0003(11)
C9 0.0356(15) 0.0301(14) 0.0258(12) -0.0085(11) -0.0015(11) -0.0010(11)
C7 0.0328(14) 0.0264(13) 0.0282(13) -0.0054(10) -0.0021(11) -0.0039(11)
C5 0.0311(14) 0.0309(14) 0.0288(13) -0.0091(11) -0.0062(11) 0.0020(11)
C1 0.0319(15) 0.0313(14) 0.0343(14) -0.0104(11) -0.0084(11) 0.0027(11)
C28 0.0315(14) 0.0310(14) 0.0313(14) -0.0063(11) -0.0056(11) 0.0023(11)
C11 0.0315(14) 0.0297(14) 0.0306(13) -0.0084(11) -0.0019(11) -0.0018(11)
C12 0.0329(14) 0.0327(14) 0.0292(13) -0.0120(11) -0.0056(11) 0.0011(11)
C37 0.0333(15) 0.0287(14) 0.0305(13) -0.0069(11) -0.0026(11) -0.0049(11)
C38 0.0313(14) 0.0335(14) 0.0294(13) -0.0094(11) -0.0021(11) -0.0037(11)
C34 0.0329(15) 0.0296(14) 0.0310(13) -0.0075(11) -0.0033(11) 0.0003(11)
C10 0.0343(14) 0.0289(13) 0.0237(12) -0.0074(10) -0.0010(11) 0.0015(11)
C8 0.0383(16) 0.0261(13) 0.0291(13) -0.0052(11) -0.0009(11) -0.0015(11)
C4 0.0345(15) 0.0307(14) 0.0302(13) -0.0078(11) -0.0043(11) 0.0012(11)
C40 0.0370(16) 0.0315(14) 0.0292(13) -0.0044(11) -0.0022(12) -0.0055(12)
C39 0.0350(15) 0.0298(14) 0.0346(14) -0.0093(11) -0.0037(12) 0.0019(11)
C29 0.0366(15) 0.0314(15) 0.0343(14) -0.0091(11) -0.0103(12) 0.0035(12)
C42 0.0376(16) 0.0317(15) 0.0334(14) -0.0077(12) -0.0002(12) 0.0009(12)
C35 0.0374(15) 0.0294(14) 0.0297(13) -0.0056(11) -0.0011(11) -0.0016(11)
C17 0.0367(16) 0.0374(16) 0.0261(13) -0.0033(11) -0.0065(11) -0.0036(12)
C15 0.0359(15) 0.0357(15) 0.0274(13) -0.0100(11) -0.0044(11) -0.0029(12)
C14 0.0371(15) 0.0302(14) 0.0301(13) -0.0038(11) -0.0026(12) -0.0057(12)
C2 0.0395(16) 0.0364(15) 0.0317(14) -0.0130(12) -0.0055(12) 0.0038(12)
C31 0.0373(16) 0.0287(14) 0.0397(15) -0.0022(12) -0.0070(13) -0.0041(12)
C49 0.0375(16) 0.0394(16) 0.0308(14) -0.0096(12) -0.0040(12) -0.0025(13)
C25 0.0351(16) 0.0396(16) 0.0330(14) -0.0059(12) -0.0052(12) 0.0007(12)
C51 0.0373(16) 0.0388(16) 0.0306(14) -0.0098(12) -0.0031(12) -0.0020(12)
C23 0.0351(16) 0.0416(16) 0.0283(14) -0.0054(12) -0.0028(12) -0.0019(12)
C19 0.0362(16) 0.0405(16) 0.0274(13) -0.0032(12) -0.0054(12) -0.0009(12)
C50 0.0377(16) 0.0385(16) 0.0316(14) -0.0083(12) -0.0034(12) -0.0025(13)
C44 0.0440(17) 0.0366(16) 0.0319(14) -0.0054(12) -0.0054(13) -0.0032(13)
C48 0.0385(16) 0.0391(16) 0.0313(14) -0.0072(12) -0.0046(12) -0.0027(13)
C52 0.0387(16) 0.0368(16) 0.0332(14) -0.0105(12) -0.0034(12) -0.0020(12)
C24 0.0371(16) 0.0403(16) 0.0281(13) -0.0057(12) -0.0039(12) -0.0028(13)
C26 0.0391(17) 0.0427(17) 0.0308(14) -0.0038(12) -0.0050(12) 0.0019(13)
C45 0.0393(16) 0.0376(16) 0.0316(14) -0.0065(12) -0.0043(12) -0.0009(13)
C46 0.0402(17) 0.0399(17) 0.0331(15) -0.0068(12) -0.0060(13) -0.0003(13)
C30 0.0376(16) 0.0303(14) 0.0417(16) -0.0076(12) -0.0114(13) -0.0006(12)
C53 0.0444(18) 0.0381(16) 0.0355(15) -0.0098(13) -0.0039(13) -0.0022(13)
C54 0.052(2) 0.0401(17) 0.0390(16) -0.0076(13) -0.0043(14) -0.0016(15)
C27 0.0484(19) 0.0443(18) 0.0398(17) 0.0006(14) -0.0054(15) 0.0010(15)
C32 0.0329(15) 0.0324(15) 0.0328(14) -0.0071(11) -0.0076(11) -0.0012(11)
C22 0.0362(16) 0.0388(16) 0.0287(14) -0.0040(12) -0.0036(12) -0.0034(12)
C3 0.0391(16) 0.0357(15) 0.0305(14) -0.0104(12) -0.0031(12) 0.0024(12)
C20 0.0357(16) 0.0411(16) 0.0283(14) -0.0040(12) -0.0048(12) -0.0039(12)
C16 0.0367(16) 0.0363(15) 0.0282(13) -0.0076(11) -0.0051(11) -0.0021(12)
C47 0.0378(16) 0.0381(16) 0.0336(15) -0.0067(12) -0.0036(12) -0.0007(13)
C18 0.0349(15) 0.0412(16) 0.0272(13) -0.0024(12) -0.0052(11) -0.0032(12)
C41 0.0396(16) 0.0357(15) 0.0295(13) -0.0098(12) 0.0014(12) -0.0015(12)
C43 0.0424(17) 0.0371(16) 0.0300(14) -0.0062(12) -0.0049(12) 0.0008(13)
C21 0.0367(16) 0.0421(17) 0.0276(13) -0.0043(12) -0.0029(12) -0.0022(13)
Cl1 0.0520(7) 0.0560(7) 0.0569(7) 0.0140(5) 0.0107(5) 0.0150(5)
Cl2 0.1316(13) 0.0443(6) 0.0332(5) -0.0054(4) -0.0121(6) -0.0291(7)
C55 0.049(2) 0.044(2) 0.058(3) -0.017(2) -0.017(2) -0.0003(19)

loop_
_atom_type_symbol
_atom_type_description
_atom_type_scat_dispersion_real
_atom_type_scat_dispersion_imag
_atom_type_scat_source
C C 0.0181 0.0091 'International Tables Vol C Tables 4.2.6.8 and 6.1.1.4'
H H 0.0000 0.0000 'International Tables Vol C Tables 4.2.6.8 and 6.1.1.4'
Cl Cl 0.3639 0.7018 'International Tables Vol C Tables 4.2.6.8 and 6.1.1.4'
N N 0.0311 0.0180 'International Tables Vol C Tables 4.2.6.8 and 6.1.1.4'
O O 0.0492 0.0322 'International Tables Vol C Tables 4.2.6.8 and 6.1.1.4'

loop_
_citation_id
_citation_doi
_citation_year
1 10.1039/D3NJ05467E 2024

loop_
_exptl_crystal_face_index_h
_exptl_crystal_face_index_k
_exptl_crystal_face_index_l
_exptl_crystal_face_perp_dist
-5 1 2 0.0823
5 -1 -2 0.0823
-1 -4 -14 0.0617
1 4 14 0.0616
0 9 4 0.0529
0 -9 -4 0.0528
-1 2 -13 0.0458
1 -2 13 0.0459

loop_
_geom_angle_atom_site_label_1
_geom_angle_atom_site_label_2
_geom_angle_atom_site_label_3
_geom_angle
_geom_angle_site_symmetry_1
_geom_angle_site_symmetry_3
_geom_angle_publ_flag
N2 O1 N3 111.9(2) . . ?
N6 O2 N5 112.2(2) . . ?
C29 N6 O2 105.1(2) . . ?
C36 N4 C37 122.6(2) . . ?
C36 N4 C34 106.5(2) . . ?
C34 N4 C37 129.2(2) . . ?
C9 N1 C7 107.0(2) . . ?
C9 N1 C10 121.8(2) . . ?
C7 N1 C10 129.0(2) . . ?
C6 N2 O1 105.2(2) . . ?
C28 N5 O2 104.2(2) . . ?
C1 N3 O1 104.8(2) . . ?
N2 C6 C5 129.8(3) . . ?
N2 C6 C1 108.5(3) . . ?
C1 C6 C5 121.8(3) . . ?
C12 C13 C16 120.0(2) . . ?
C14 C13 C12 117.7(3) . . ?
C14 C13 C16 122.3(3) . . ?
N4 C36 C36 108.6(3) . 2_766 ?
N4 C36 C35 142.5(3) . 2_766 ?
C36 C36 C35 109.0(3) 2_766 2_766 ?
C28 C33 C34 121.0(3) . . ?
C32 C33 C28 114.1(3) . . ?
C32 C33 C34 124.8(3) . . ?
N1 C9 C8 142.4(3) . 2_666 ?
C9 C9 N1 108.2(3) 2_666 . ?
C9 C9 C8 109.3(3) 2_666 2_666 ?
N1 C7 C5 123.2(2) . . ?
C8 C7 N1 109.7(2) . . ?
C8 C7 C5 127.0(3) . . ?
C6 C5 C7 119.7(3) . . ?
C4 C5 C6 114.7(3) . . ?
C4 C5 C7 125.6(3) . . ?
N3 C1 C6 109.7(3) . . ?
N3 C1 C2 129.3(3) . . ?
C2 C1 C6 121.0(3) . . ?
N5 C28 C33 128.9(3) . . ?
N5 C28 C29 109.6(3) . . ?
C29 C28 C33 121.5(3) . . ?
C12 C11 H11 120.6 . . ?
C12 C11 C10 118.8(3) . . ?
C10 C11 H11 120.6 . . ?
C13 C12 H12 118.8 . . ?
C11 C12 C13 122.4(3) . . ?
C11 C12 H12 118.8 . . ?
C38 C37 N4 121.4(3) . . ?
C42 C37 N4 119.5(3) . . ?
C42 C37 C38 119.1(3) . . ?
C37 C38 H38 120.1 . . ?
C39 C38 C37 119.7(3) . . ?
C39 C38 H38 120.1 . . ?
N4 C34 C33 122.3(3) . . ?
C35 C34 N4 109.8(2) . . ?
C35 C34 C33 127.4(3) . . ?
C11 C10 N1 121.2(3) . . ?
C15 C10 N1 118.9(2) . . ?
C15 C10 C11 119.8(3) . . ?
C9 C8 H8 127.1 2_666 . ?
C7 C8 C9 105.8(2) . 2_666 ?
C7 C8 H8 127.1 . . ?
C5 C4 H4 118.4 . . ?
C5 C4 C3 123.2(3) . . ?
C3 C4 H4 118.4 . . ?
C39 C40 C43 121.7(3) . . ?
C41 C40 C39 116.9(3) . . ?
C41 C40 C43 121.2(3) . . ?
C38 C39 C40 122.1(3) . . ?
C38 C39 H39 118.9 . . ?
C40 C39 H39 118.9 . . ?
N6 C29 C28 108.9(3) . . ?
N6 C29 C30 129.4(3) . . ?
C28 C29 C30 121.7(3) . . ?
C37 C42 H42 119.9 . . ?
C37 C42 C41 120.2(3) . . ?
C41 C42 H42 119.9 . . ?
C36 C35 H35 126.9 2_766 . ?
C34 C35 C36 106.2(3) . 2_766 ?
C34 C35 H35 126.9 . . ?
H17A C17 H17B 107.8 . . ?
C16 C17 H17A 109.0 . . ?
C16 C17 H17B 109.0 . . ?
C18 C17 H17A 109.0 . . ?
C18 C17 H17B 109.0 . . ?
C18 C17 C16 112.9(2) . . ?
C10 C15 H15 119.9 . . ?
C10 C15 C14 120.2(3) . . ?
C14 C15 H15 119.9 . . ?
C13 C14 C15 121.0(3) . . ?
C13 C14 H14 119.5 . . ?
C15 C14 H14 119.5 . . ?
C1 C2 H2A 121.9 . . ?
C3 C2 C1 116.2(3) . . ?
C3 C2 H2A 121.9 . . ?
C30 C31 H31 119.0 . . ?
C30 C31 C32 122.1(3) . . ?
C32 C31 H31 119.0 . . ?
H49A C49 H49B 107.7 . . ?
C50 C49 H49A 108.8 . . ?
C50 C49 H49B 108.8 . . ?
C50 C49 C48 113.7(2) . . ?
C48 C49 H49A 108.8 . . ?
C48 C49 H49B 108.8 . . ?
H25A C25 H25B 107.8 . . ?
C24 C25 H25A 109.0 . . ?
C24 C25 H25B 109.0 . . ?
C26 C25 H25A 109.0 . . ?
C26 C25 H25B 109.0 . . ?
C26 C25 C24 112.9(3) . . ?
H51A C51 H51B 107.7 . . ?
C50 C51 H51A 108.8 . . ?
C50 C51 H51B 108.8 . . ?
C52 C51 H51A 108.8 . . ?
C52 C51 H51B 108.8 . . ?
C52 C51 C50 113.7(2) . . ?
H23A C23 H23B 107.8 . . ?
C24 C23 H23A 109.0 . . ?
C24 C23 H23B 109.0 . . ?
C22 C23 H23A 109.0 . . ?
C22 C23 H23B 109.0 . . ?
C22 C23 C24 113.0(2) . . ?
H19A C19 H19B 107.7 . . ?
C20 C19 H19A 108.9 . . ?
C20 C19 H19B 108.9 . . ?
C18 C19 H19A 108.9 . . ?
C18 C19 H19B 108.9 . . ?
C18 C19 C20 113.4(2) . . ?
C49 C50 C51 113.5(2) . . ?
C49 C50 H50A 108.9 . . ?
C49 C50 H50B 108.9 . . ?
C51 C50 H50A 108.9 . . ?
C51 C50 H50B 108.9 . . ?
H50A C50 H50B 107.7 . . ?
H44A C44 H44B 107.9 . . ?
C45 C44 H44A 109.3 . . ?
C45 C44 H44B 109.3 . . ?
C45 C44 C43 111.7(2) . . ?
C43 C44 H44A 109.3 . . ?
C43 C44 H44B 109.3 . . ?
C49 C48 H48A 108.9 . . ?
C49 C48 H48B 108.9 . . ?
H48A C48 H48B 107.7 . . ?
C47 C48 C49 113.2(2) . . ?
C47 C48 H48A 108.9 . . ?
C47 C48 H48B 108.9 . . ?
C51 C52 H52A 108.8 . . ?
C51 C52 H52B 108.8 . . ?
H52A C52 H52B 107.7 . . ?
C53 C52 C51 113.7(2) . . ?
C53 C52 H52A 108.8 . . ?
C53 C52 H52B 108.8 . . ?
C25 C24 C23 113.8(2) . . ?
C25 C24 H24A 108.8 . . ?
C25 C24 H24B 108.8 . . ?
C23 C24 H24A 108.8 . . ?
C23 C24 H24B 108.8 . . ?
H24A C24 H24B 107.7 . . ?
C25 C26 H26A 109.0 . . ?
C25 C26 H26B 109.0 . . ?
C25 C26 C27 112.9(3) . . ?
H26A C26 H26B 107.8 . . ?
C27 C26 H26A 109.0 . . ?
C27 C26 H26B 109.0 . . ?
C44 C45 H45A 108.4 . . ?
C44 C45 H45B 108.4 . . ?
H45A C45 H45B 107.5 . . ?
C46 C45 C44 115.5(2) . . ?
C46 C45 H45A 108.4 . . ?
C46 C45 H45B 108.4 . . ?
C45 C46 H46A 109.0 . . ?
C45 C46 H46B 109.0 . . ?
C45 C46 C47 112.8(2) . . ?
H46A C46 H46B 107.8 . . ?
C47 C46 H46A 109.0 . . ?
C47 C46 H46B 109.0 . . ?
C29 C30 H30 121.9 . . ?
C31 C30 C29 116.1(3) . . ?
C31 C30 H30 121.9 . . ?
C52 C53 H53A 108.9 . . ?
C52 C53 H53B 108.9 . . ?
C52 C53 C54 113.3(3) . . ?
H53A C53 H53B 107.7 . . ?
C54 C53 H53A 108.9 . . ?
C54 C53 H53B 108.9 . . ?
C53 C54 H54A 109.5 . . ?
C53 C54 H54B 109.5 . . ?
C53 C54 H54C 109.5 . . ?
H54A C54 H54B 109.5 . . ?
H54A C54 H54C 109.5 . . ?
H54B C54 H54C 109.5 . . ?
C26 C27 H27A 109.5 . . ?
C26 C27 H27B 109.5 . . ?
C26 C27 H27C 109.5 . . ?
H27A C27 H27B 109.5 . . ?
H27A C27 H27C 109.5 . . ?
H27B C27 H27C 109.5 . . ?
C33 C32 C31 124.5(3) . . ?
C33 C32 H32 117.8 . . ?
C31 C32 H32 117.8 . . ?
C23 C22 H22A 108.7 . . ?
C23 C22 H22B 108.7 . . ?
H22A C22 H22B 107.6 . . ?
C21 C22 C23 114.3(2) . . ?
C21 C22 H22A 108.7 . . ?
C21 C22 H22B 108.7 . . ?
C4 C3 H3 118.5 . . ?
C2 C3 C4 123.1(3) . . ?
C2 C3 H3 118.5 . . ?
C19 C20 H20A 108.7 . . ?
C19 C20 H20B 108.7 . . ?
H20A C20 H20B 107.6 . . ?
C21 C20 C19 114.2(2) . . ?
C21 C20 H20A 108.7 . . ?
C21 C20 H20B 108.7 . . ?
C13 C16 C17 115.4(2) . . ?
C13 C16 H16A 108.4 . . ?
C13 C16 H16B 108.4 . . ?
C17 C16 H16A 108.4 . . ?
C17 C16 H16B 108.4 . . ?
H16A C16 H16B 107.5 . . ?
C48 C47 C46 114.5(3) . . ?
C48 C47 H47A 108.6 . . ?
C48 C47 H47B 108.6 . . ?
C46 C47 H47A 108.6 . . ?
C46 C47 H47B 108.6 . . ?
H47A C47 H47B 107.6 . . ?
C17 C18 H18A 108.9 . . ?
C17 C18 H18B 108.9 . . ?
C19 C18 C17 113.5(2) . . ?
C19 C18 H18A 108.9 . . ?
C19 C18 H18B 108.9 . . ?
H18A C18 H18B 107.7 . . ?
C40 C41 C42 121.9(3) . . ?
C40 C41 H41 119.0 . . ?
C42 C41 H41 119.0 . . ?
C40 C43 C44 116.9(2) . . ?
C40 C43 H43A 108.1 . . ?
C40 C43 H43B 108.1 . . ?
C44 C43 H43A 108.1 . . ?
C44 C43 H43B 108.1 . . ?
H43A C43 H43B 107.3 . . ?
C22 C21 H21A 108.9 . . ?
C22 C21 H21B 108.9 . . ?
C20 C21 C22 113.4(2) . . ?
C20 C21 H21A 108.9 . . ?
C20 C21 H21B 108.9 . . ?
H21A C21 H21B 107.7 . . ?
Cl1 C55 Cl2 111.2(3) . . ?
Cl1 C55 H55A 109.4 . . ?
Cl1 C55 H55B 109.4 . . ?
Cl2 C55 H55A 109.4 . . ?
Cl2 C55 H55B 109.4 . . ?
H55A C55 H55B 108.0 . . ?

loop_
_geom_bond_atom_site_label_1
_geom_bond_atom_site_label_2
_geom_bond_distance
_geom_bond_site_symmetry_2
_geom_bond_publ_flag
O1 N2 1.383(3) . ?
O1 N3 1.384(3) . ?
O2 N6 1.380(4) . ?
O2 N5 1.387(3) . ?
N6 C29 1.317(4) . ?
N4 C36 1.389(4) . ?
N4 C37 1.429(4) . ?
N4 C34 1.413(4) . ?
N1 C9 1.387(3) . ?
N1 C7 1.399(4) . ?
N1 C10 1.429(3) . ?
N2 C6 1.319(4) . ?
N5 C28 1.322(4) . ?
N3 C1 1.310(4) . ?
C6 C5 1.442(4) . ?
C6 C1 1.433(4) . ?
C13 C12 1.394(4) . ?
C13 C14 1.389(4) . ?
C13 C16 1.518(4) . ?
C36 C36 1.393(6) 2_766 ?
C36 C35 1.406(4) 2_766 ?
C33 C28 1.450(4) . ?
C33 C34 1.452(4) . ?
C33 C32 1.367(4) . ?
C9 C9 1.383(6) 2_666 ?
C9 C8 1.404(4) 2_666 ?
C7 C5 1.462(4) . ?
C7 C8 1.392(4) . ?
C5 C4 1.368(4) . ?
C1 C2 1.428(4) . ?
C28 C29 1.426(4) . ?
C11 H11 0.9500 . ?
C11 C12 1.386(4) . ?
C11 C10 1.400(4) . ?
C12 H12 0.9500 . ?
C37 C38 1.396(4) . ?
C37 C42 1.386(4) . ?
C38 H38 0.9500 . ?
C38 C39 1.389(4) . ?
C34 C35 1.390(4) . ?
C10 C15 1.385(4) . ?
C8 H8 0.9500 . ?
C4 H4 0.9500 . ?
C4 C3 1.441(4) . ?
C40 C39 1.395(4) . ?
C40 C41 1.389(4) . ?
C40 C43 1.515(4) . ?
C39 H39 0.9500 . ?
C29 C30 1.428(5) . ?
C42 H42 0.9500 . ?
C42 C41 1.392(4) . ?
C35 H35 0.9500 . ?
C17 H17A 0.9900 . ?
C17 H17B 0.9900 . ?
C17 C16 1.527(4) . ?
C17 C18 1.527(4) . ?
C15 H15 0.9500 . ?
C15 C14 1.395(4) . ?
C14 H14 0.9500 . ?
C2 H2A 0.9500 . ?
C2 C3 1.352(4) . ?
C31 H31 0.9500 . ?
C31 C30 1.361(4) . ?
C31 C32 1.436(4) . ?
C49 H49A 0.9900 . ?
C49 H49B 0.9900 . ?
C49 C50 1.528(4) . ?
C49 C48 1.532(4) . ?
C25 H25A 0.9900 . ?
C25 H25B 0.9900 . ?
C25 C24 1.525(4) . ?
C25 C26 1.518(4) . ?
C51 H51A 0.9900 . ?
C51 H51B 0.9900 . ?
C51 C50 1.530(4) . ?
C51 C52 1.525(4) . ?
C23 H23A 0.9900 . ?
C23 H23B 0.9900 . ?
C23 C24 1.533(4) . ?
C23 C22 1.521(4) . ?
C19 H19A 0.9900 . ?
C19 H19B 0.9900 . ?
C19 C20 1.528(4) . ?
C19 C18 1.522(4) . ?
C50 H50A 0.9900 . ?
C50 H50B 0.9900 . ?
C44 H44A 0.9900 . ?
C44 H44B 0.9900 . ?
C44 C45 1.530(4) . ?
C44 C43 1.532(4) . ?
C48 H48A 0.9900 . ?
C48 H48B 0.9900 . ?
C48 C47 1.523(4) . ?
C52 H52A 0.9900 . ?
C52 H52B 0.9900 . ?
C52 C53 1.524(4) . ?
C24 H24A 0.9900 . ?
C24 H24B 0.9900 . ?
C26 H26A 0.9900 . ?
C26 H26B 0.9900 . ?
C26 C27 1.519(5) . ?
C45 H45A 0.9900 . ?
C45 H45B 0.9900 . ?
C45 C46 1.520(4) . ?
C46 H46A 0.9900 . ?
C46 H46B 0.9900 . ?
C46 C47 1.526(4) . ?
C30 H30 0.9500 . ?
C53 H53A 0.9900 . ?
C53 H53B 0.9900 . ?
C53 C54 1.527(4) . ?
C54 H54A 0.9800 . ?
C54 H54B 0.9800 . ?
C54 H54C 0.9800 . ?
C27 H27A 0.9800 . ?
C27 H27B 0.9800 . ?
C27 H27C 0.9800 . ?
C32 H32 0.9500 . ?
C22 H22A 0.9900 . ?
C22 H22B 0.9900 . ?
C22 C21 1.521(4) . ?
C3 H3 0.9500 . ?
C20 H20A 0.9900 . ?
C20 H20B 0.9900 . ?
C20 C21 1.520(4) . ?
C16 H16A 0.9900 . ?
C16 H16B 0.9900 . ?
C47 H47A 0.9900 . ?
C47 H47B 0.9900 . ?
C18 H18A 0.9900 . ?
C18 H18B 0.9900 . ?
C41 H41 0.9500 . ?
C43 H43A 0.9900 . ?
C43 H43B 0.9900 . ?
C21 H21A 0.9900 . ?
C21 H21B 0.9900 . ?
Cl1 C55 1.726(5) . ?
Cl2 C55 1.787(5) . ?
C55 H55A 0.9900 . ?
C55 H55B 0.9900 . ?

loop_
_geom_torsion_atom_site_label_1
_geom_torsion_atom_site_label_2
_geom_torsion_atom_site_label_3
_geom_torsion_atom_site_label_4
_geom_torsion
_geom_torsion_site_symmetry_1
_geom_torsion_site_symmetry_2
_geom_torsion_site_symmetry_3
_geom_torsion_site_symmetry_4
_geom_torsion_publ_flag
O1 N2 C6 C5 -178.2(3) . . . . ?
O1 N2 C6 C1 0.1(3) . . . . ?
O1 N3 C1 C6 0.3(3) . . . . ?
O1 N3 C1 C2 179.9(3) . . . . ?
O2 N6 C29 C28 0.1(3) . . . . ?
O2 N6 C29 C30 -179.7(3) . . . . ?
O2 N5 C28 C33 -179.7(3) . . . . ?
O2 N5 C28 C29 -0.7(3) . . . . ?
N6 O2 N5 C28 0.8(3) . . . . ?
N6 C29 C30 C31 179.5(3) . . . . ?
N4 C37 C38 C39 -178.0(3) . . . . ?
N4 C37 C42 C41 176.2(3) . . . . ?
N4 C34 C35 C36 0.0(3) . . . 2_766 ?
N1 C7 C5 C6 154.0(3) . . . . ?
N1 C7 C5 C4 -26.4(4) . . . . ?
N1 C7 C8 C9 -0.8(3) . . . 2_666 ?
N1 C10 C15 C14 173.7(3) . . . . ?
N2 O1 N3 C1 -0.3(3) . . . . ?
N2 C6 C5 C7 0.9(5) . . . . ?
N2 C6 C5 C4 -178.8(3) . . . . ?
N2 C6 C1 N3 -0.3(3) . . . . ?
N2 C6 C1 C2 -179.8(3) . . . . ?
N5 O2 N6 C29 -0.6(3) . . . . ?
N5 C28 C29 N6 0.4(3) . . . . ?
N5 C28 C29 C30 -179.8(3) . . . . ?
N3 O1 N2 C6 0.1(3) . . . . ?
N3 C1 C2 C3 179.8(3) . . . . ?
C6 C5 C4 C3 -2.9(4) . . . . ?
C6 C1 C2 C3 -0.7(4) . . . . ?
C36 N4 C37 C38 129.5(3) . . . . ?
C36 N4 C37 C42 -48.8(4) . . . . ?
C36 N4 C34 C33 172.2(3) . . . . ?
C36 N4 C34 C35 0.1(3) . . . . ?
C33 C28 C29 N6 179.4(3) . . . . ?
C33 C28 C29 C30 -0.8(4) . . . . ?
C33 C34 C35 C36 -171.6(3) . . . 2_766 ?
C9 N1 C7 C5 176.3(3) . . . . ?
C9 N1 C7 C8 0.8(3) . . . . ?
C9 N1 C10 C11 127.9(3) . . . . ?
C9 N1 C10 C15 -48.7(4) . . . . ?
C7 N1 C9 C9 -0.5(4) . . . 2_666 ?
C7 N1 C9 C8 179.5(4) . . . 2_666 ?
C7 N1 C10 C11 -33.0(4) . . . . ?
C7 N1 C10 C15 150.5(3) . . . . ?
C7 C5 C4 C3 177.5(3) . . . . ?
C5 C6 C1 N3 178.2(3) . . . . ?
C5 C6 C1 C2 -1.4(4) . . . . ?
C5 C7 C8 C9 -176.1(3) . . . 2_666 ?
C5 C4 C3 C2 0.9(5) . . . . ?
C1 C6 C5 C7 -177.2(3) . . . . ?
C1 C6 C5 C4 3.1(4) . . . . ?
C1 C2 C3 C4 1.0(4) . . . . ?
C28 C33 C34 N4 157.5(3) . . . . ?
C28 C33 C34 C35 -31.9(5) . . . . ?
C28 C33 C32 C31 -1.9(4) . . . . ?
C28 C29 C30 C31 -0.3(4) . . . . ?
C11 C10 C15 C14 -2.9(4) . . . . ?
C12 C13 C14 C15 0.1(4) . . . . ?
C12 C13 C16 C17 -145.4(3) . . . . ?
C12 C11 C10 N1 -175.6(3) . . . . ?
C12 C11 C10 C15 0.9(4) . . . . ?
C37 N4 C36 C36 -166.5(3) . . . 2_766 ?
C37 N4 C36 C35 13.8(6) . . . 2_766 ?
C37 N4 C34 C33 -22.7(5) . . . . ?
C37 N4 C34 C35 165.2(3) . . . . ?
C37 C38 C39 C40 1.0(4) . . . . ?
C37 C42 C41 C40 2.7(5) . . . . ?
C38 C37 C42 C41 -2.1(4) . . . . ?
C34 N4 C36 C36 -0.2(4) . . . 2_766 ?
C34 N4 C36 C35 -179.9(4) . . . 2_766 ?
C34 N4 C37 C38 -33.5(4) . . . . ?
C34 N4 C37 C42 148.2(3) . . . . ?
C34 C33 C28 N5 -3.5(5) . . . . ?
C34 C33 C28 C29 177.7(3) . . . . ?
C34 C33 C32 C31 -177.6(3) . . . . ?
C10 N1 C9 C9 -165.0(3) . . . 2_666 ?
C10 N1 C9 C8 14.9(6) . . . 2_666 ?
C10 N1 C7 C5 -20.7(5) . . . . ?
C10 N1 C7 C8 163.8(3) . . . . ?
C10 C11 C12 C13 1.7(4) . . . . ?
C10 C15 C14 C13 2.4(4) . . . . ?
C8 C7 C5 C6 -31.4(4) . . . . ?
C8 C7 C5 C4 148.3(3) . . . . ?
C39 C40 C41 C42 -1.4(4) . . . . ?
C39 C40 C43 C44 51.1(4) . . . . ?
C42 C37 C38 C39 0.3(4) . . . . ?
C14 C13 C12 C11 -2.2(4) . . . . ?
C14 C13 C16 C17 32.9(4) . . . . ?
C49 C48 C47 C46 179.8(3) . . . . ?
C51 C52 C53 C54 -179.9(3) . . . . ?
C23 C22 C21 C20 177.8(3) . . . . ?
C19 C20 C21 C22 -179.4(3) . . . . ?
C50 C49 C48 C47 -179.7(3) . . . . ?
C50 C51 C52 C53 -179.5(3) . . . . ?
C44 C45 C46 C47 179.3(3) . . . . ?
C48 C49 C50 C51 179.2(3) . . . . ?
C52 C51 C50 C49 179.6(3) . . . . ?
C24 C25 C26 C27 -178.1(3) . . . . ?
C24 C23 C22 C21 -178.4(3) . . . . ?
C26 C25 C24 C23 -179.5(3) . . . . ?
C45 C44 C43 C40 -174.8(3) . . . . ?
C45 C46 C47 C48 -179.0(3) . . . . ?
C30 C31 C32 C33 1.0(5) . . . . ?
C32 C33 C28 N5 -179.3(3) . . . . ?
C32 C33 C28 C29 1.8(4) . . . . ?
C32 C33 C34 N4 -27.1(4) . . . . ?
C32 C33 C34 C35 143.6(3) . . . . ?
C32 C31 C30 C29 0.2(4) . . . . ?
C22 C23 C24 C25 177.4(3) . . . . ?
C20 C19 C18 C17 -179.4(3) . . . . ?
C16 C13 C12 C11 176.1(3) . . . . ?
C16 C13 C14 C15 -178.1(3) . . . . ?
C16 C17 C18 C19 179.9(3) . . . . ?
C18 C17 C16 C13 172.6(3) . . . . ?
C18 C19 C20 C21 178.6(3) . . . . ?
C41 C40 C39 C38 -0.4(4) . . . . ?
C41 C40 C43 C44 -133.5(3) . . . . ?
C43 C40 C39 C38 175.2(3) . . . . ?
C43 C40 C41 C42 -177.1(3) . . . . ?
C43 C44 C45 C46 179.6(3) . . . . ?

loop_
_exptl_oxdiff_crystal_face_indexfrac_h
_exptl_oxdiff_crystal_face_indexfrac_k
_exptl_oxdiff_crystal_face_indexfrac_l
_exptl_oxdiff_crystal_face_x
_exptl_oxdiff_crystal_face_y
_exptl_oxdiff_crystal_face_z
-5.0572 1.2727 2.3431 -0.0644 -0.2761 -0.9590
5.0572 -1.2727 -2.3431 0.0644 0.2761 0.9590
-0.5816 -3.8378 -13.6297 0.2295 0.9585 -0.1691
0.5816 3.8378 13.6297 -0.2295 -0.9585 0.1691
-0.2223 9.2282 3.7869 -0.9536 -0.2832 -0.1022
0.2223 -9.2282 -3.7869 0.9536 0.2832 0.1022
-0.8115 1.7611 -12.8455 -0.3699 0.8920 -0.2597
0.8115 -1.7611 12.8455 0.3699 -0.8920 0.2597
